data_2208442
loop_
_publ_author_name
'Ming Xie'
'Richard E. Norman'

_publ_section_title
;
 Di-\m-bromo-bis[bis(1,2-diaminoethane-\k^2^<i>N</i>,<i>N</i>)nickel(II)]
 dibromide
;
_journal_coeditor_code WK2002
_journal_issue 3
_journal_name_full 'Acta Crystallographica Section E'
_journal_page_first m408
_journal_page_last m410
_journal_paper_doi 10.1107/S1600536806003424
_journal_volume 62
_journal_year 2006
_chemical_formula_iupac '[Ni2 Br2 (C2 H8 N2)4] Br2'
_chemical_formula_moiety 'C8 H32 Br2 N8 Ni2 2+, 2Br -'
_chemical_formula_sum 'C8 H32 Br4 N8 Ni2'
_chemical_formula_weight 677.41
_chemical_name_systematic
;
Di-\m-bromo-bis[bis(1,2-diaminoethane-\k^2^N,N)nickel(II)] dibromide
;
_space_group_IT_number 14
_symmetry_cell_setting monoclinic
_symmetry_space_group_name_Hall '-P 2yn'
_symmetry_space_group_name_H-M 'P 1 21/n 1'
_cell_angle_alpha 90
_cell_angle_beta 94.753(15)
_cell_angle_gamma 90
_cell_formula_units_Z 2
_cell_length_a 6.6235(14)
_cell_length_b 11.329(2)
_cell_length_c 14.3470(17)
_cell_measurement_reflns_used 25
_cell_measurement_temperature 294
_cell_measurement_theta_max 25.1
_cell_measurement_theta_min 23.3
_cell_volume 1072.9(3)
_computing_cell_refinement 'MSC/AFC Diffractometer Control Software'
_computing_data_collection
;
MSC/AFC Diffractometer Control Software
(Molecular Structure Corporation, 1999)
;
_computing_data_reduction
;
TEXSAN for Windows (Molecular Structure Corporation, 1999)
;
_computing_molecular_graphics
;
<i>ORTEPII</i> (Johnson, 1976)
;
_computing_publication_material
;
TEXSAN for Windows
;
_computing_structure_refinement
;
TEXSAN for Windows
;
_computing_structure_solution
;
SIR92 (Altomare <i>et al.</i>,  1993)
;
_diffrn_ambient_temperature 294
_diffrn_measured_fraction_theta_full 1.000
_diffrn_measured_fraction_theta_max 1.000
_diffrn_measurement_device 'Rigaku AFC-7R'
_diffrn_measurement_method \w-2\q
_diffrn_radiation_monochromator graphite
_diffrn_radiation_source 'Rigaku rotating anode'
_diffrn_radiation_type 'Mo K\a'
_diffrn_radiation_wavelength 0.71073
_diffrn_reflns_av_R_equivalents 0.0335
_diffrn_reflns_av_sigmaI/netI 0.0739
_diffrn_reflns_limit_h_max 10
_diffrn_reflns_limit_h_min 0
_diffrn_reflns_limit_k_max 17
_diffrn_reflns_limit_k_min 0
_diffrn_reflns_limit_l_max 21
_diffrn_reflns_limit_l_min -21
_diffrn_reflns_number 4342
_diffrn_reflns_reduction_process 'Lp corrections applied'
_diffrn_reflns_theta_full 32.5
_diffrn_reflns_theta_max 32.5
_diffrn_reflns_theta_min 1.795
_diffrn_standards_decay_% 2.7
_diffrn_standards_interval_count 150
_diffrn_standards_number 3
_exptl_absorpt_coefficient_mu 9.233
_exptl_absorpt_correction_T_max 0.063
_exptl_absorpt_correction_T_min 0.035
_exptl_absorpt_correction_type psi-scan
_exptl_absorpt_process_details '(North <i>et al.</i>,  1968)'
_exptl_crystal_colour blue
_exptl_crystal_density_diffrn 2.097
_exptl_crystal_description prism
_exptl_crystal_F_000 664
_exptl_crystal_size_max 0.50
_exptl_crystal_size_mid 0.30
_exptl_crystal_size_min 0.30
_refine_diff_density_max 0.933
_refine_diff_density_min -0.796
_refine_ls_extinction_coef 0.00000110(10)
_refine_ls_extinction_expression 'equation (3), Acta Cryst.(1968) A24, p213.'
_refine_ls_extinction_method 'Zachariasen (1967)'
_refine_ls_goodness_of_fit_all 1.0436
_refine_ls_goodness_of_fit_ref 1.0298
_refine_ls_hydrogen_treatment constr
_refine_ls_matrix_type full
_refine_ls_number_constraints 0
_refine_ls_number_parameters 101
_refine_ls_number_reflns 2250
_refine_ls_number_restraints 0
_refine_ls_R_factor_all 0.0909
_refine_ls_R_factor_gt 0.0346
_refine_ls_shift/su_max 0.005
_refine_ls_shift/su_mean 0.00
_refine_ls_structure_factor_coef F
_refine_ls_weighting_details 'w = 1/[\s^2^(Fo) + 0.00106|Fo|^2^]'
_refine_ls_weighting_scheme sigma
_refine_ls_wR_factor_all 0.0651
_refine_ls_wR_factor_ref 0.0486
_reflns_number_gt 2250
_reflns_number_total 4049
_reflns_threshold_expression I>3\s(I)
_cod_data_source_file wk2002.cif
_cod_data_source_block I
_cod_original_sg_symbol_H-M 'P 21/n'
_cod_original_formula_sum 'C8 H32 Br4 N8 Ni2 '
_cod_database_code 2208442
_cod_database_fobs_code 2208442

loop_
_symmetry_equiv_pos_as_xyz
'   +x,   +y,   +z'
1/2-x,1/2+y,1/2-z
'   -x,   -y,   -z'
1/2+x,1/2-y,1/2+z

loop_
_atom_site_label
_atom_site_fract_x
_atom_site_fract_y
_atom_site_fract_z
_atom_site_U_iso_or_equiv
_atom_site_adp_type
_atom_site_calc_flag
_atom_site_refinement_flags
_atom_site_occupancy
_atom_site_type_symbol
Br1 0.30343(6) 0.10561(4) 0.47055(3) 0.03360(10) Uani d . 1 Br
Br2 0.68101(8) 0.13052(4) 0.19650(4) 0.04480(10) Uani d . 1 Br
Ni1 0.65731(7) 0.13017(5) 0.56562(4) 0.02610(10) Uani d . 1 Ni
N1 0.9295(5) 0.1134(3) 0.6480(3) 0.0341(9) Uani d . 1 N
N2 0.5313(6) 0.1069(3) 0.6920(3) 0.0345(9) Uani d . 1 N
N3 0.6383(6) 0.3148(3) 0.5807(3) 0.0360(10) Uani d . 1 N
N4 0.7891(5) 0.1761(3) 0.4441(2) 0.0340(9) Uani d . 1 N
C1 0.8820(8) 0.0650(5) 0.7394(3) 0.0480(10) Uani d . 1 C
C2 0.6916(9) 0.1221(5) 0.7680(3) 0.0470(10) Uani d . 1 C
C3 0.6587(9) 0.3677(4) 0.4880(4) 0.0500(10) Uani d . 1 C
C4 0.8271(8) 0.3040(5) 0.4436(3) 0.0450(10) Uani d . 1 C
H1 1.0175 0.0613 0.6189 0.041 Uiso calc R 1 H
H2 0.9925 0.1885 0.6564 0.041 Uiso calc R 1 H
H3 0.4276 0.1637 0.6979 0.041 Uiso calc R 1 H
H4 0.4756 0.0298 0.6947 0.041 Uiso calc R 1 H
H5 0.5112 0.3356 0.6022 0.043 Uiso calc R 1 H
H6 0.7443 0.3420 0.6241 0.043 Uiso calc R 1 H
H7 0.9136 0.1350 0.4418 0.041 Uiso calc R 1 H
H8 0.7002 0.1555 0.3912 0.041 Uiso calc R 1 H
H9 0.8626 -0.0179 0.7343 0.058 Uiso calc R 1 H
H10 0.9907 0.0812 0.7851 0.058 Uiso calc R 1 H
H11 0.7148 0.2038 0.7791 0.056 Uiso calc R 1 H
H12 0.6520 0.0858 0.8233 0.056 Uiso calc R 1 H
H13 0.5352 0.3591 0.4499 0.059 Uiso calc R 1 H
H14 0.6908 0.4491 0.4947 0.059 Uiso calc R 1 H
H15 0.9527 0.3204 0.4781 0.054 Uiso calc R 1 H
H16 0.8321 0.3304 0.3810 0.054 Uiso calc R 1 H

loop_
_atom_site_aniso_label
_atom_site_aniso_U_11
_atom_site_aniso_U_22
_atom_site_aniso_U_33
_atom_site_aniso_U_12
_atom_site_aniso_U_13
_atom_site_aniso_U_23
Br1 0.0248(2) 0.0350(2) 0.0405(2) 0.0031(2) -0.0007(2) -0.0060(2)
Br2 0.0489(3) 0.0384(3) 0.0482(3) 0.0036(2) 0.0110(2) 0.0110(2)
Ni1 0.0248(2) 0.0290(3) 0.0247(2) -0.0007(2) 0.0036(2) -0.0010(2)
N1 0.030(2) 0.034(2) 0.038(2) 0.0000(10) 0.0020(10) -0.0070(10)
N2 0.035(2) 0.041(2) 0.028(2) -0.003(2) 0.0070(10) 0.002(2)
N3 0.043(2) 0.032(2) 0.035(2) 0.002(2) 0.010(2) 0.000(2)
N4 0.033(2) 0.041(2) 0.028(2) 0.001(2) 0.0060(10) 0.0020(10)
C1 0.043(3) 0.068(3) 0.034(2) 0.007(2) -0.006(2) 0.006(2)
C2 0.053(3) 0.059(3) 0.030(2) 0.003(2) 0.004(2) -0.006(2)
C3 0.059(3) 0.039(3) 0.052(3) 0.012(2) 0.013(2) 0.015(2)
C4 0.054(3) 0.043(3) 0.041(3) 0.001(2) 0.024(2) 0.009(2)

loop_
_atom_type_symbol
_atom_type_scat_dispersion_real
_atom_type_scat_dispersion_imag
_atom_type_scat_source
Ni 0.285 1.113
;International Tables for Crystallography
(1992, Vol. C, Tables 4.2.6.8 and 6.1.1.1)
;
Br -0.374 2.456
;International Tables for Crystallography
(1992, Vol. C, Tables 4.2.6.8 and 6.1.1.1)
;
C 0.002 0.002
;International Tables for Crystallography
(1992, Vol. C, Table 6.1.1.2)
;
H 0.000 0.000
;International Tables for Crystallography
(1992, Vol. C, Table 6.1.1.2)
;
N 0.004 0.003
;International Tables for Crystallography
(1992, Vol. C, Table 6.1.1.2)
;

loop_
_geom_angle_atom_site_label_1
_geom_angle_atom_site_label_2
_geom_angle_atom_site_label_3
_geom_angle_site_symmetry_1
_geom_angle_site_symmetry_3
_geom_angle
_geom_angle_publ_flag
Ni1 Br1 Ni1 . 3_656 96.15(2) y
Br1 Ni1 Br1 . 3_656 83.85(2) y
Br1 Ni1 N1 . . 168.20(10) y
Br1 Ni1 N2 . . 91.90(10) y
Br1 Ni1 N3 . . 95.70(10) y
Br1 Ni1 N4 . . 90.50(10) y
Br1 Ni1 N1 3_656 . 85.80(10) y
Br1 Ni1 N2 3_656 . 95.30(10) y
Br1 Ni1 N3 3_656 . 174.40(10) y
Br1 Ni1 N4 3_656 . 91.80(10) y
N1 Ni1 N2 . . 83.4(2) y
N1 Ni1 N3 . . 95.10(10) y
N1 Ni1 N4 . . 95.40(10) y
N2 Ni1 N3 . . 90.30(10) y
N2 Ni1 N4 . . 172.6(2) y
N3 NI1 N4 . . 82.50(10) y
Ni1 N1 C1 . . 107.4(3) n
Ni1 N2 C2 . . 108.4(3) n
Ni1 N3 C3 . . 107.5(3) n
Ni1 N4 C4 . . 109.5(3) n
N1 C1 C2 . . 109.1(4) n
N2 C2 C1 . . 108.6(4) n
N3 C3 C4 . . 108.1(4) n
N4 C4 C3 . . 109.6(4) n
Ni1 N1 H1 . . 109.99 n
Ni1 N1 H2 . . 109.99 n
C1 N1 H1 . . 109.98 n
C1 N1 H2 . . 109.99 n
H1 N1 H2 . . 109.46 n
Ni1 N2 H3 . . 109.75 n
Ni1 N2 H4 . . 109.75 n
C2 N2 H3 . . 109.75 n
C2 N2 H4 . . 109.75 n
H3 N2 H4 . . 109.46 n
Ni1 N3 H5 . . 109.97 n
Ni1 N3 H6 . . 109.97 n
C3 N3 H5 . . 109.98 n
C3 N3 H6 . . 109.98 n
H5 N3 H6 . . 109.46 n
Ni1 N4 H7 . . 109.46 n
Ni1 N4 H8 . . 109.46 n
C4 N4 H7 . . 109.46 n
C4 N4 H8 . . 109.46 n
H7 N4 H8 . . 109.46 n
N1 C1 H9 . . 109.58 n
N1 C1 H10 . . 109.58 n
C2 C1 H9 . . 109.58 n
C2 C1 H10 . . 109.57 n
H9 C1 H10 . . 109.46 n
N2 C2 H11 . . 109.69 n
N2 C2 H12 . . 109.69 n
C1 C2 H11 . . 109.69 n
C1 C2 H12 . . 109.69 n
H11 C2 H12 . . 109.46 n
N3 C3 H13 . . 109.81 n
N3 C3 H14 . . 109.81 n
C4 C3 H13 . . 109.81 n
C4 C3 H14 . . 109.81 n
H13 C3 H14 . . 109.46 n
N4 C4 H15 . . 109.44 n
N4 C4 H16 . . 109.44 n
C3 C4 H15 . . 109.45 n
C3 C4 H16 . . 109.45 n
H15 C4 H16 . . 109.46 n

loop_
_geom_bond_atom_site_label_1
_geom_bond_atom_site_label_2
_geom_bond_site_symmetry_2
_geom_bond_distance
_geom_bond_publ_flag
Br1 Ni1 . 2.6272(8) y
Br1 Ni1 3_656 2.7377(8) y
Ni1 N1 . 2.081(4) y
Ni1 N2 . 2.075(4) y
Ni1 N3 . 2.108(4) y
Ni1 N4 . 2.079(4) y
N1 C1 . 1.480(6) n
N2 C2 . 1.467(6) n
N3 C3 . 1.475(6) n
N4 C4 . 1.471(6) n
C1 C2 . 1.504(8) n
C3 C4 . 1.512(7) n
N1 H1 . 0.950 n
N1 H2 . 0.950 n
N2 H3 . 0.950 n
N2 H4 . 0.950 n
N3 H5 . 0.950 n
N3 H6 . 0.950 n
N4 H7 . 0.950 n
N4 H8 . 0.950 n
C1 H9 . 0.950 n
C1 H10 . 0.950 n
C2 H11 . 0.950 n
C2 H12 . 0.950 n
C3 H13 . 0.950 n
C3 H14 . 0.950 n
C4 H15 . 0.950 n
C4 H16 . 0.950 n

loop_
_geom_contact_atom_site_label_1
_geom_contact_atom_site_label_2
_geom_contact_distance
_geom_contact_site_symmetry_2
_geom_contact_publ_flag
Br1 Br1 3.5860(10) 3_656 y
Ni1 Ni1 3.9920(10) 3_656 y
Br2 N1 3.389(4) 4_454 y
Br2 N2 3.484(4) 3_656 y
Br2 N3 3.627(4) 4_554 n
Br2 N4 3.603(4) . n
Br1 H7 2.603 1_455 n
Br1 N4 3.489(4) 1_455 n
Br2 H2 2.445 4_454 n
Br2 N1 3.389(4) 4_454 n
Br2 H4 2.661 3_656 n
Br2 N2 3.484(4) 3_656 n
Br2 H5 2.693 4_554 n
Br2 H8 2.800 . n
Br2 H3 2.846 4_554 n

loop_
_geom_hbond_atom_site_label_D
_geom_hbond_atom_site_label_H
_geom_hbond_atom_site_label_A
_geom_hbond_site_symmetry_A
_geom_hbond_distance_DH
_geom_hbond_distance_HA
_geom_hbond_distance_DA
_geom_hbond_angle_DHA
N1 H2 Br2 4_555 0.95 2.445 3.389(4) 172

loop_
_geom_torsion_atom_site_label_1
_geom_torsion_atom_site_label_2
_geom_torsion_atom_site_label_3
_geom_torsion_atom_site_label_4
_geom_torsion_site_symmetry_1
_geom_torsion_site_symmetry_2
_geom_torsion_site_symmetry_3
_geom_torsion_site_symmetry_4
_geom_torsion
_geom_torsion_publ_flag
Br1 Ni1 Br1 Ni1 3_656 . . 3_656 0 n
Br1 Ni1 N1 C1 . . . . -52.7(7) n
Br1 Ni1 N2 C2 . . . . -176.7(3) n
Br1 Ni1 N3 C3 . . . . -70.9(3) n
Br1 Ni1 N4 C4 . . . . 105.0(3) n
Br1 Ni1 N1 C1 . 3_656 3_656 3_656 81.5(3) n
Br1 Ni1 N2 C2 . 3_656 3_656 3_656 -99.3(3) n
Br1 Ni1 N4 C4 . 3_656 3_656 3_656 171.1(3) n
Ni1 Br1 Ni1 N1 . . 3_656 3_656 -174.30(10) n
Ni1 Br1 Ni1 N2 . . 3_656 3_656 -91.40(10) n
Ni1 Br1 Ni1 N3 . . 3_656 3_656 86.0(10) n
Ni1 Br1 Ni1 N4 . . 3_656 3_656 90.40(10) n
Ni1 N1 C1 C2 . . . . -40.2(5) n
Ni1 N2 C2 C1 . . . . -39.8(5) n
Ni1 N3 C3 C4 . . . . -43.1(5) n
Ni1 N4 C4 C3 . . . . -35.7(5) n
N1 Ni1 N2 C2 . . . . 14.1(3) n
N1 Ni1 N3 C3 . . . . 113.8(3) n
N1 Ni1 N4 C4 . . . . -85.1(3) n
N1 C1 C2 N2 . . . . 54.1(6) n
N2 Ni1 N1 C1 . . . . 14.4(3) n
N2 Ni1 N3 C3 . . . . -162.9(3) n
N2 Ni1 N4 C4 . . . . -5.0(10) n
N3 Ni1 N1 C1 . . . . 104.1(3) n
N3 Ni1 N2 C2 . . . . -81.0(3) n
N3 Ni1 N4 C4 . . . . 9.3(3) n
N3 C3 C4 N4 . . . . 53.1(6) n
N4 Ni1 N1 C1 . . . . -172.9(3) n
N4 Ni1 N2 C2 . . . . -67.0(10) n
N4 Ni1 N3 C3 . . . . 18.9(3) n
